data_7160975
loop_
_publ_author_name
'He, Ai-Jie'
'Jiang, Wen-Jie'
'Zhang, Yan-Ping'
'Yang, Lei'
'Zhao, Jian-Qiang'
'Wang, Zhen-Hua'
'Yuan, Wei-Cheng'
'You, Yong'

_publ_section_title
;
 Photoredox-catalyzed Giese reaction for the synthesis of &#x3b3;-nitro
 alcohols.
;
_journal_issue 5
_journal_name_full 'Organic &amp; biomolecular chemistry'
_journal_page_first 1042
_journal_page_last 1047
_journal_paper_doi 10.1039/d5ob01840d
_journal_volume 24
_journal_year 2026
_chemical_formula_moiety 'C15 H15 N O3'
_chemical_formula_sum 'C15 H15 N O3'
_chemical_formula_weight 257.28
_space_group_crystal_system monoclinic
_space_group_IT_number 4
_space_group_name_Hall 'P 2yb'
_space_group_name_H-M_alt 'P 1 21 1'
_atom_sites_solution_hydrogens geom
_atom_sites_solution_primary iterative
_audit_creation_date 2025-06-19
_audit_creation_method
;
Olex2 1.5
(compiled 2025.05.31 svn.r86d253d1 for OlexSys, GUI svn.r7254)
;
_audit_update_record
;
2025-09-28 deposited with the CCDC.	2026-01-08 downloaded from the CCDC.
;
_cell_angle_alpha 90
_cell_angle_beta 90.246(6)
_cell_angle_gamma 90
_cell_formula_units_Z 2
_cell_length_a 7.6525(6)
_cell_length_b 5.5652(5)
_cell_length_c 15.5161(11)
_cell_measurement_reflns_used 2123
_cell_measurement_temperature 293(2)
_cell_measurement_theta_max 67.0330
_cell_measurement_theta_min 5.6490
_cell_volume 660.79(9)
_computing_cell_refinement 'CrysAlisPro 1.171.43.142a (Rigaku OD, 2024)'
_computing_data_collection 'CrysAlisPro system (CCD 42.102a (release 15-09-2023))'
_computing_data_reduction 'CrysAlisPro 1.171.43.142a (Rigaku OD, 2024)'
_computing_molecular_graphics 'Olex2 1.5 (Dolomanov et al., 2009)'
_computing_publication_material 'Olex2 1.5 (Dolomanov et al., 2009)'
_computing_structure_refinement 'SHELXL 2019/3 (Sheldrick, 2015)'
_computing_structure_solution
;
Superflip  (Palatinus & Chapuis, 2007;Palatinus & van der Lee, 2008;
Palatinus et al., 2012)
;
_diffrn_ambient_temperature 293(2)
_diffrn_detector 'CCD plate'
_diffrn_detector_area_resol_mean 16.2312
_diffrn_detector_type Eos
_diffrn_measured_fraction_theta_full 0.998
_diffrn_measured_fraction_theta_max 0.988
_diffrn_measurement_details
;
List of Runs (angles in degrees, time in seconds):

  # Type    Start    End  Width  t~exp~   \w     \q     \k     \f   Frames
#--------------------------------------------------------------------------
  1  \w    -92.00 -30.00   1.00    1.10    --  -33.50 -57.00-120.00   62
  2  \w    -62.00 -37.00   1.00    1.10    --  -33.50 178.00 150.00   25
  3  \w     65.00  99.00   1.00    1.10    --   36.47 178.00 150.00   34
  4  \w     65.00  90.00   1.00    1.10    --   36.47-129.00 123.00   25
  5  \w     72.00 104.00   1.00    1.10    --   36.47  37.00  30.00   32
  6  \w     23.00  62.00   1.00    1.10    --   36.47  37.00  30.00   39
  7  \w     41.00  92.00   1.00   12.50    --  108.00-111.00  90.00   51
  8  \w    106.00 166.00   1.00   12.50    --  108.00 111.00  60.00   60
  9  \w    108.00 133.00   1.00   12.50    --  108.00 111.00  30.00   25
 10  \w     83.00 144.00   1.00   12.50    --  108.00  30.00  90.00   61
 11  \w    112.00 177.00   1.00   12.50    --  108.00  30.00 -60.00   65
 12  \w     84.00 140.00   1.00   12.50    --  108.00 178.00 -90.00   56
 13  \w    -60.00 -35.00   1.00    4.00    --  -33.50 178.00-120.00   25
 14  \w      5.00  31.00   1.00    4.00    --   36.47 -99.00-150.00   26
 15  \w     32.00  58.00   1.00    4.00    --   36.47 -37.00  90.00   26
 16  \w     43.00  75.00   1.00    4.00    --   36.47 -99.00-150.00   32
 17  \w    -33.00  17.00   1.00    4.00    --   36.47 -37.00  90.00   50
 18  \w     39.00  91.00   1.00   17.50    --  108.00 -94.00  90.00   52
 19  \w     99.00 173.00   1.00   17.50    --  108.00  45.00   0.00   74
 20  \w     57.00  90.00   1.00   17.50    --  108.00 -45.00  60.00   33
 21  \w    134.00 162.00   1.00   17.50    --  108.00  77.00-180.00   28
 22  \w   -102.00 -39.00   1.00    4.00    --  -33.50 -57.00 120.00   63
 23  \w    -91.00 -45.00   1.00    4.00    --  -33.50 178.00 -90.00   46
 24  \w      0.00  25.00   1.00    4.00    --   36.47  91.00  72.65   25
 25  \w      0.00  25.00   1.00    4.00    --   36.47  92.00 150.98   25
 26  \w     -2.00  23.00   1.00    4.00    --   36.47  95.00 168.12   25
 27  \w      0.00  25.00   1.00    4.00    --   36.47  95.00-158.38   25
 28  \w    -18.00   8.00   1.00    4.00    --   36.47 -77.00  90.00   26
 29  \w      4.00  29.00   1.00    4.00    --   36.47  85.00  33.11   25
 30  \w      4.00  35.00   1.00    4.00    --   36.47  19.00 150.00   31
 31  \w     29.00  55.00   1.00    4.00    --   36.47  57.00-180.00   26
 32  \w     72.00  98.00   1.00    4.00    --   36.47  57.00  60.00   26
 33  \w     61.00  97.00   1.00    4.00    --   36.47  57.00-180.00   36
 34  \w     47.00  73.00   1.00    4.00    --   36.47  19.00 150.00   26
 35  \w     88.00 114.00   1.00   17.50    --  108.00  61.00 120.00   26
 36  \w     90.00 116.00   1.00   17.50    --  108.00  61.00  60.00   26
 37  \w     88.00 114.00   1.00   17.50    --  108.00  45.00  60.00   26
 38  \w     89.00 115.00   1.00   17.50    --  108.00  61.00   0.00   26
 39  \w     89.00 115.00   1.00   17.50    --  108.00  61.00  90.00   26
 40  \w     39.00  64.00   1.00   17.50    --  108.00 -94.00 -90.00   25
 41  \w     89.00 115.00   1.00   17.50    --  108.00  30.00 150.00   26
 42  \w     84.00 110.00   1.00   17.50    --  108.00  30.00  60.00   26
 43  \w     89.00 115.00   1.00   17.50    --  108.00  45.00 120.00   26
 44  \w     90.00 116.00   1.00   17.50    --  108.00  45.00  30.00   26
 45  \w    144.00 170.00   1.00   17.50    --  108.00  61.00  30.00   26
 46  \w    129.00 155.00   1.00   17.50    --  108.00  61.00 150.00   26
 47  \w     88.00 114.00   1.00   17.50    --  108.00  61.00 150.00   26
 48  \w     88.00 114.00   1.00   17.50    --  108.00  30.00-180.00   26
 49  \w     89.00 115.00   1.00   17.50    --  108.00  45.00  90.00   26
 50  \w     90.00 116.00   1.00   17.50    --  108.00  45.00 150.00   26
 51  \w     85.00 111.00   1.00   17.50    --  108.00  30.00  30.00   26
 52  \w    148.00 173.00   1.00   17.50    --  108.00  61.00 120.00   25
 53  \w     93.00 119.00   1.00   17.50    --  108.00  30.00 120.00   26
 54  \w     97.00 123.00   1.00   17.50    --  108.00  61.00  30.00   26
 55  \w     14.00  39.00   1.00    4.00    --  -33.50  19.00 -90.00   25
 56  \w     60.00  87.00   1.00   17.50    --  108.00-111.00 -60.00   27
 57  \w    114.00 155.00   1.00   17.50    --  108.00 111.00   0.00   41
 58  \w     41.00  72.00   1.00   17.50    --  108.00 -94.00  60.00   31
 59  \w    130.00 176.00   1.00   17.50    --  108.00  30.00 -90.00   46
 60  \w    103.00 129.00   1.00   17.50    --  108.00  77.00 -60.00   26
 61  \w     88.00 114.00   1.00   17.50    --  108.00  61.00  30.00   26
 62  \w    148.00 176.00   1.00   17.50    --  108.00 111.00 -90.00   28
 63  \w     43.00  69.00   1.00   17.50    --  108.00 -61.00   0.00   26
 64  \w     93.00 119.00   1.00   17.50    --  108.00 -61.00   0.00   26
 65  \w     71.00  97.00   1.00   17.50    --  108.00 -45.00-150.00   26
 66  \w    120.00 146.00   1.00   17.50    --  108.00 111.00-180.00   26
 67  \w     38.00  66.00   1.00   17.50    --  108.00 -30.00  90.00   28
 68  \w     73.00  99.00   1.00   17.50    --  108.00 -30.00  90.00   26
 69  \w     76.00 108.00   1.00   17.50    --  108.00 -77.00  60.00   32
 70  \w    108.00 134.00   1.00   17.50    --  108.00 111.00 -60.00   26
 71  \w    131.00 170.00   1.00   17.50    --  108.00  77.00 150.00   39
 72  \w     75.00 106.00   1.00   17.50    --  108.00  15.00  90.00   31
 73  \w     38.00  63.00   1.00   17.50    --  108.00 -45.00-150.00   25
;
_diffrn_measurement_device 'four-circle diffractometer'
_diffrn_measurement_device_type 'Xcalibur, Eos, Gemini'
_diffrn_measurement_method '\w scans'
_diffrn_orient_matrix_type 'CrysAlisPro convention (1999,Acta A55,543-557)'
_diffrn_orient_matrix_UB_11 -0.0704340000
_diffrn_orient_matrix_UB_12 0.0101685000
_diffrn_orient_matrix_UB_13 -0.0930897000
_diffrn_orient_matrix_UB_21 -0.1840651000
_diffrn_orient_matrix_UB_22 0.0567749000
_diffrn_orient_matrix_UB_23 0.0343711000
_diffrn_orient_matrix_UB_31 0.0412030000
_diffrn_orient_matrix_UB_32 0.2707113000
_diffrn_orient_matrix_UB_33 -0.0036746000
_diffrn_radiation_monochromator graphite
_diffrn_radiation_probe x-ray
_diffrn_radiation_type 'Cu K\a'
_diffrn_radiation_wavelength 1.54184
_diffrn_reflns_av_R_equivalents 0.0349
_diffrn_reflns_av_unetI/netI 0.0336
_diffrn_reflns_Laue_measured_fraction_full 0.998
_diffrn_reflns_Laue_measured_fraction_max 0.988
_diffrn_reflns_limit_h_max 9
_diffrn_reflns_limit_h_min -9
_diffrn_reflns_limit_k_max 6
_diffrn_reflns_limit_k_min -5
_diffrn_reflns_limit_l_max 18
_diffrn_reflns_limit_l_min -18
_diffrn_reflns_number 6931
_diffrn_reflns_point_group_measured_fraction_full 0.890
_diffrn_reflns_point_group_measured_fraction_max 0.875
_diffrn_reflns_theta_full 67.684
_diffrn_reflns_theta_max 71.093
_diffrn_reflns_theta_min 5.703
_diffrn_source 'fine-focus sealed X-ray tube'
_diffrn_source_type 'Enhance (Cu) X-ray Source'
_exptl_absorpt_coefficient_mu 0.740
_exptl_absorpt_correction_T_max 1.00000
_exptl_absorpt_correction_T_min 0.83652
_exptl_absorpt_correction_type multi-scan
_exptl_absorpt_process_details
;
CrysAlisPro 1.171.43.142a (Rigaku Oxford Diffraction, 2024)
Empirical absorption correction using spherical harmonics,
implemented in SCALE3 ABSPACK scaling algorithm.
;
_exptl_crystal_colour colourless
_exptl_crystal_colour_primary colourless
_exptl_crystal_density_diffrn 1.293
_exptl_crystal_description block
_exptl_crystal_F_000 272
_exptl_crystal_size_max 0.18
_exptl_crystal_size_mid 0.11
_exptl_crystal_size_min 0.07
_refine_diff_density_max 0.241
_refine_diff_density_min -0.147
_refine_diff_density_rms 0.037
_refine_ls_abs_structure_details
;
 Flack x determined using 552 quotients [(I+)-(I-)]/[(I+)+(I-)]
 (Parsons, Flack and Wagner, Acta Cryst. B69 (2013) 249-259).
;
_refine_ls_abs_structure_Flack 0.3(4)
_refine_ls_extinction_method none
_refine_ls_goodness_of_fit_ref 1.059
_refine_ls_hydrogen_treatment constr
_refine_ls_matrix_type full
_refine_ls_number_parameters 184
_refine_ls_number_reflns 2249
_refine_ls_number_restraints 40
_refine_ls_restrained_S_all 1.065
_refine_ls_R_factor_all 0.0686
_refine_ls_R_factor_gt 0.0578
_refine_ls_shift/su_max 0.000
_refine_ls_shift/su_mean 0.000
_refine_ls_structure_factor_coef Fsqd
_refine_ls_weighting_details 'w=1/[\s^2^(Fo^2^)+(0.0981P)^2^+0.0541P] where P=(Fo^2^+2Fc^2^)/3'
_refine_ls_weighting_scheme calc
_refine_ls_wR_factor_gt 0.1659
_refine_ls_wR_factor_ref 0.1814
_reflns_Friedel_coverage 0.596
_reflns_Friedel_fraction_full 0.753
_reflns_Friedel_fraction_max 0.735
_reflns_number_gt 1802
_reflns_number_total 2249
_reflns_threshold_expression 'I > 2\s(I)'
_cod_data_source_file d5ob01840d2.cif
_cod_data_source_block 202506180
_cod_database_code 7160975
_shelx_shelxl_version_number 2019/3
_chemical_oxdiff_formula C21H17N3O4
_shelx_space_group_comment
;
The symmetry employed for this shelxl refinement is uniquely defined
by the following loop, which should always be used as a source of
symmetry information in preference to the above space-group names.
They are only intended as comments.
;
_shelx_estimated_absorpt_t_max 0.950
_shelx_estimated_absorpt_t_min 0.878
_olex2_refinement_description
;
1. Twinned data refinement
 Scales: 0.793(4)
 0.207(4)
2. Fixed Uiso
 At 1.2 times of:
  All C(H) groups, All C(H,H) groups, All C(H,H,H,H) groups
 At 1.5 times of:
  All O(H) groups
3. Restrained distances
 N1A-O2A
 1.2 with sigma of 0.02
 N1A-O3A
 1.2 with sigma of 0.02
 N1A-C15 \\sim N1-C15
 with sigma of 0.02
4. Uiso/Uaniso restraints and constraints
Uanis(N1) \\sim Ueq, Uanis(N1A) \\sim Ueq, Uanis(O3A) \\sim Ueq, Uanis(O3)
\\sim Ueq, Uanis(O2A) \\sim Ueq, Uanis(O2) \\sim Ueq: with sigma of 0.01 and
sigma for terminal atoms of 0.02
Uanis(O3) = Uanis(O3A)
Uanis(O2) = Uanis(O2A)
Uanis(N1) = Uanis(N1A)
5. Others
 Sof(H15C)=Sof(H15D)=Sof(O3A)=Sof(O2A)=Sof(N1A)=1-FVAR(1)
 Sof(O2)=Sof(O3)=Sof(N1)=Sof(H15A)=Sof(H15B)=FVAR(1)
6.a Ternary CH refined with riding coordinates:
 C13(H13)
6.b Secondary CH2 refined with riding coordinates:
 C14(H14A,H14B), C15(H15A,H15B), C15(H15C,H15D)
6.c Aromatic/amide H refined with riding coordinates:
 C1(H1A), C2(H2), C3(H3), C4(H4), C5(H5), C8(H8), C9(H9), C11(H11), C12(H12)
6.d Idealised tetrahedral OH refined as rotating group:
 O1(H1)
;
_olex2_submission_special_instructions 'No special instructions were received'
_oxdiff_exptl_absorpt_empirical_details
;
Empirical correction (ABSPACK) includes:
- Absorption correction using spherical harmonics
- Frame scaling
;
_oxdiff_exptl_absorpt_empirical_full_max 1.277
_oxdiff_exptl_absorpt_empirical_full_min 0.818

loop_
_space_group_symop_operation_xyz
'x, y, z'
'-x, y+1/2, -z'

loop_
_atom_site_label
_atom_site_type_symbol
_atom_site_fract_x
_atom_site_fract_y
_atom_site_fract_z
_atom_site_U_iso_or_equiv
_atom_site_adp_type
_atom_site_occupancy
_atom_site_site_symmetry_order
_atom_site_calc_flag
_atom_site_refinement_flags_posn
_atom_site_refinement_flags_adp
_atom_site_refinement_flags_occupancy
_atom_site_disorder_assembly
_atom_site_disorder_group
O1 O 0.5263(11) 0.6035(16) 0.0277(3) 0.136(2) Uani 1 1 d . . . . .
H1 H 0.518263 0.467391 0.007912 0.204 Uiso 1 1 calc R U . . .
O2 O 1.145(2) 0.315(4) 0.1279(12) 0.161(5) Uani 0.66(2) 1 d . U P A 1
O3 O 0.951(2) 0.052(3) 0.1102(13) 0.139(4) Uani 0.66(2) 1 d . U P A 1
N1 N 0.993(2) 0.250(3) 0.106(2) 0.102(4) Uani 0.66(2) 1 d D U P A 1
C1 C 0.6762(7) 0.2188(10) 0.5633(4) 0.0726(14) Uani 1 1 d . . . . .
H1A H 0.619653 0.093748 0.534898 0.087 Uiso 1 1 calc R U . . .
C2 C 0.6829(9) 0.2186(13) 0.6510(4) 0.0827(16) Uani 1 1 d . . . . .
H2 H 0.629707 0.094081 0.681088 0.099 Uiso 1 1 calc R U . . .
C3 C 0.7654(7) 0.3962(14) 0.6959(3) 0.0760(13) Uani 1 1 d . . . . .
H3 H 0.769746 0.393205 0.755812 0.091 Uiso 1 1 calc R U . . .
C4 C 0.8420(8) 0.5794(12) 0.6506(3) 0.0783(14) Uani 1 1 d . . . . .
H4 H 0.899298 0.702526 0.679825 0.094 Uiso 1 1 calc R U . . .
C5 C 0.8343(7) 0.5814(10) 0.5619(3) 0.0718(13) Uani 1 1 d . . . . .
H5 H 0.886164 0.707926 0.532426 0.086 Uiso 1 1 calc R U . . .
C6 C 0.7523(5) 0.4024(10) 0.5152(2) 0.0537(8) Uani 1 1 d . . . . .
C7 C 0.7448(5) 0.4051(10) 0.4197(2) 0.0550(8) Uani 1 1 d . . . . .
C8 C 0.6588(7) 0.2251(10) 0.3727(3) 0.0711(13) Uani 1 1 d . . . . .
H8 H 0.606652 0.098835 0.402252 0.085 Uiso 1 1 calc R U . . .
C9 C 0.6494(8) 0.2299(11) 0.2850(4) 0.0775(15) Uani 1 1 d . . . . .
H9 H 0.589500 0.108037 0.256435 0.093 Uiso 1 1 calc R U . . .
C10 C 0.7258(7) 0.4091(13) 0.2376(3) 0.0728(13) Uani 1 1 d . . . . .
C11 C 0.8111(8) 0.5919(12) 0.2827(3) 0.0772(14) Uani 1 1 d . . . . .
H11 H 0.861566 0.718587 0.252687 0.093 Uiso 1 1 calc R U . . .
C12 C 0.8214(7) 0.5864(10) 0.3716(3) 0.0723(13) Uani 1 1 d . . . . .
H12 H 0.881511 0.708259 0.400054 0.087 Uiso 1 1 calc R U . . .
C13 C 0.7048(9) 0.4236(16) 0.1418(4) 0.0915(17) Uani 1 1 d . . . . .
H13 H 0.661002 0.263969 0.126006 0.110 Uiso 1 1 calc R U . . .
C14 C 0.5561(10) 0.5905(19) 0.1164(4) 0.109(2) Uani 1 1 d . . . . .
H14A H 0.449936 0.536106 0.144218 0.130 Uiso 1 1 calc R U . . .
H14B H 0.581830 0.750443 0.137781 0.130 Uiso 1 1 calc R U . . .
C15 C 0.8600(13) 0.447(2) 0.0921(5) 0.119(3) Uani 1 1 d D . . . .
H15A H 0.914067 0.600408 0.105842 0.143 Uiso 0.66(2) 1 calc R U P A 1
H15B H 0.828101 0.450622 0.031557 0.143 Uiso 0.66(2) 1 calc R U P A 1
H15C H 0.900237 0.612047 0.097394 0.143 Uiso 0.34(2) 1 calc R U P A 2
H15D H 0.829420 0.421668 0.032090 0.143 Uiso 0.34(2) 1 calc R U P A 2
O3A O 1.034(5) 0.074(6) 0.111(3) 0.139(4) Uani 0.34(2) 1 d D U P A 2
O2A O 1.118(4) 0.428(7) 0.100(2) 0.161(5) Uani 0.34(2) 1 d D U P A 2
N1A N 1.010(4) 0.285(6) 0.114(5) 0.102(4) Uani 0.34(2) 1 d D U P A 2

loop_
_atom_site_aniso_label
_atom_site_aniso_U_11
_atom_site_aniso_U_22
_atom_site_aniso_U_33
_atom_site_aniso_U_23
_atom_site_aniso_U_13
_atom_site_aniso_U_12
O1 0.161(5) 0.166(6) 0.081(3) 0.009(3) -0.033(3) 0.016(5)
O2 0.120(6) 0.178(13) 0.185(11) 0.047(8) 0.009(7) 0.003(8)
O3 0.159(12) 0.105(5) 0.153(6) -0.003(5) 0.041(11) 0.007(9)
N1 0.107(5) 0.115(6) 0.083(7) -0.008(6) 0.023(4) 0.002(4)
C1 0.080(3) 0.054(3) 0.083(3) -0.002(3) 0.000(2) -0.015(3)
C2 0.095(4) 0.079(4) 0.074(3) 0.015(3) 0.007(3) -0.011(3)
C3 0.068(2) 0.098(4) 0.062(2) -0.003(3) 0.000(2) 0.006(3)
C4 0.086(3) 0.075(4) 0.074(3) -0.005(3) -0.003(2) -0.013(3)
C5 0.079(3) 0.065(3) 0.071(3) -0.006(3) 0.004(2) -0.019(3)
C6 0.0441(14) 0.0513(19) 0.0657(19) -0.001(3) 0.0014(16) 0.004(2)
C7 0.0445(15) 0.051(2) 0.070(2) -0.003(3) 0.0015(16) 0.002(2)
C8 0.081(3) 0.058(3) 0.074(3) -0.005(3) 0.007(2) -0.015(3)
C9 0.084(3) 0.074(4) 0.075(3) -0.016(3) 0.000(2) -0.019(3)
C10 0.072(3) 0.083(3) 0.064(2) -0.008(3) -0.004(2) 0.006(3)
C11 0.085(3) 0.073(4) 0.073(3) 0.012(3) -0.001(2) -0.016(3)
C12 0.077(3) 0.067(3) 0.073(3) 0.005(3) -0.007(2) -0.024(3)
C13 0.101(4) 0.108(5) 0.065(3) -0.007(3) -0.002(3) 0.011(4)
C14 0.114(5) 0.136(7) 0.076(3) 0.006(4) -0.012(3) 0.011(5)
C15 0.138(6) 0.142(8) 0.077(4) 0.018(4) 0.018(4) 0.011(6)
O3A 0.159(12) 0.105(5) 0.153(6) -0.003(5) 0.041(11) 0.007(9)
O2A 0.120(6) 0.178(13) 0.185(11) 0.047(8) 0.009(7) 0.003(8)
N1A 0.107(5) 0.115(6) 0.083(7) -0.008(6) 0.023(4) 0.002(4)

loop_
_atom_type_symbol
_atom_type_description
_atom_type_scat_dispersion_real
_atom_type_scat_dispersion_imag
_atom_type_scat_source
C C 0.0181 0.0091 'International Tables Vol C Tables 4.2.6.8 and 6.1.1.4'
H H 0.0000 0.0000 'International Tables Vol C Tables 4.2.6.8 and 6.1.1.4'
N N 0.0311 0.0180 'International Tables Vol C Tables 4.2.6.8 and 6.1.1.4'
O O 0.0492 0.0322 'International Tables Vol C Tables 4.2.6.8 and 6.1.1.4'

loop_
_geom_angle_atom_site_label_1
_geom_angle_atom_site_label_2
_geom_angle_atom_site_label_3
_geom_angle
_geom_angle_site_symmetry_1
_geom_angle_site_symmetry_3
_geom_angle_publ_flag
C14 O1 H1 109.5 . . ?
O2 N1 C15 116.7(16) . . ?
O3 N1 O2 121.3(16) . . ?
O3 N1 C15 120.9(16) . . ?
C2 C1 H1A 119.3 . . ?
C2 C1 C6 121.5(5) . . ?
C6 C1 H1A 119.3 . . ?
C1 C2 H2 119.2 . . ?
C1 C2 C3 121.7(6) . . ?
C3 C2 H2 119.2 . . ?
C2 C3 H3 120.8 . . ?
C2 C3 C4 118.4(4) . . ?
C4 C3 H3 120.8 . . ?
C3 C4 H4 120.0 . . ?
C3 C4 C5 120.1(6) . . ?
C5 C4 H4 120.0 . . ?
C4 C5 H5 118.8 . . ?
C4 C5 C6 122.4(5) . . ?
C6 C5 H5 118.8 . . ?
C1 C6 C7 121.9(4) . . ?
C5 C6 C1 115.9(4) . . ?
C5 C6 C7 122.2(4) . . ?
C8 C7 C6 121.9(4) . . ?
C12 C7 C6 122.1(4) . . ?
C12 C7 C8 116.0(4) . . ?
C7 C8 H8 119.0 . . ?
C9 C8 C7 121.9(5) . . ?
C9 C8 H8 119.0 . . ?
C8 C9 H9 119.0 . . ?
C8 C9 C10 121.9(5) . . ?
C10 C9 H9 119.0 . . ?
C9 C10 C11 117.5(4) . . ?
C9 C10 C13 121.8(6) . . ?
C11 C10 C13 120.4(6) . . ?
C10 C11 H11 119.7 . . ?
C12 C11 C10 120.6(5) . . ?
C12 C11 H11 119.7 . . ?
C7 C12 H12 118.9 . . ?
C11 C12 C7 122.1(5) . . ?
C11 C12 H12 118.9 . . ?
C10 C13 H13 103.6 . . ?
C10 C13 C14 111.5(5) . . ?
C14 C13 H13 103.6 . . ?
C15 C13 C10 117.1(6) . . ?
C15 C13 H13 103.6 . . ?
C15 C13 C14 115.3(7) . . ?
O1 C14 C13 114.0(7) . . ?
O1 C14 H14A 108.8 . . ?
O1 C14 H14B 108.8 . . ?
C13 C14 H14A 108.8 . . ?
C13 C14 H14B 108.8 . . ?
H14A C14 H14B 107.7 . . ?
N1 C15 H15A 108.6 . . ?
N1 C15 H15B 108.6 . . ?
C13 C15 N1 114.7(13) . . ?
C13 C15 H15A 108.6 . . ?
C13 C15 H15B 108.6 . . ?
C13 C15 H15C 107.9 . . ?
C13 C15 H15D 107.9 . . ?
C13 C15 N1A 118(2) . . ?
H15A C15 H15B 107.6 . . ?
H15C C15 H15D 107.2 . . ?
N1A C15 H15C 107.9 . . ?
N1A C15 H15D 107.9 . . ?
O3A N1A C15 135(4) . . ?
O2A N1A C15 95(2) . . ?
O2A N1A O3A 124(4) . . ?

loop_
_geom_bond_atom_site_label_1
_geom_bond_atom_site_label_2
_geom_bond_distance
_geom_bond_site_symmetry_2
_geom_bond_publ_flag
O1 H1 0.8200 . ?
O1 C14 1.395(7) . ?
O2 N1 1.26(2) . ?
O3 N1 1.149(19) . ?
N1 C15 1.514(15) . ?
C1 H1A 0.9300 . ?
C1 C2 1.361(8) . ?
C1 C6 1.394(7) . ?
C2 H2 0.9300 . ?
C2 C3 1.363(10) . ?
C3 H3 0.9300 . ?
C3 C4 1.372(9) . ?
C4 H4 0.9300 . ?
C4 C5 1.377(7) . ?
C5 H5 0.9300 . ?
C5 C6 1.381(7) . ?
C6 C7 1.483(5) . ?
C7 C8 1.401(7) . ?
C7 C12 1.387(7) . ?
C8 H8 0.9300 . ?
C8 C9 1.363(8) . ?
C9 H9 0.9300 . ?
C9 C10 1.371(9) . ?
C10 C11 1.396(9) . ?
C10 C13 1.498(7) . ?
C11 H11 0.9300 . ?
C11 C12 1.381(7) . ?
C12 H12 0.9300 . ?
C13 H13 0.9800 . ?
C13 C14 1.520(10) . ?
C13 C15 1.425(11) . ?
C14 H14A 0.9700 . ?
C14 H14B 0.9700 . ?
C15 H15A 0.9700 . ?
C15 H15B 0.9700 . ?
C15 H15C 0.9700 . ?
C15 H15D 0.9700 . ?
C15 N1A 1.50(2) . ?
O3A N1A 1.19(2) . ?
O2A N1A 1.17(3) . ?

loop_
_geom_hbond_atom_site_label_D
_geom_hbond_atom_site_label_H
_geom_hbond_atom_site_label_A
_geom_hbond_distance_DH
_geom_hbond_distance_HA
_geom_hbond_distance_DA
_geom_hbond_angle_DHA
_geom_hbond_site_symmetry_A
_geom_hbond_publ_flag
O1 H1 O1 0.82 2.13 2.940(3) 171.6 2_645 yes

loop_
_geom_torsion_atom_site_label_1
_geom_torsion_atom_site_label_2
_geom_torsion_atom_site_label_3
_geom_torsion_atom_site_label_4
_geom_torsion
_geom_torsion_site_symmetry_1
_geom_torsion_site_symmetry_2
_geom_torsion_site_symmetry_3
_geom_torsion_site_symmetry_4
_geom_torsion_publ_flag
O2 N1 C15 C13 -125(2) . . . . ?
O3 N1 C15 C13 43(4) . . . . ?
C1 C2 C3 C4 0.5(10) . . . . ?
C1 C6 C7 C8 0.9(7) . . . . ?
C1 C6 C7 C12 -179.6(5) . . . . ?
C2 C1 C6 C5 0.2(9) . . . . ?
C2 C1 C6 C7 -179.6(5) . . . . ?
C2 C3 C4 C5 0.1(9) . . . . ?
C3 C4 C5 C6 -0.6(9) . . . . ?
C4 C5 C6 C1 0.4(9) . . . . ?
C4 C5 C6 C7 -179.8(5) . . . . ?
C5 C6 C7 C8 -178.9(5) . . . . ?
C5 C6 C7 C12 0.7(7) . . . . ?
C6 C1 C2 C3 -0.6(10) . . . . ?
C6 C7 C8 C9 178.9(5) . . . . ?
C6 C7 C12 C11 -178.5(5) . . . . ?
C7 C8 C9 C10 1.0(9) . . . . ?
C8 C7 C12 C11 1.0(8) . . . . ?
C8 C9 C10 C11 -1.4(9) . . . . ?
C8 C9 C10 C13 -175.6(6) . . . . ?
C9 C10 C11 C12 1.8(9) . . . . ?
C9 C10 C13 C14 95.1(9) . . . . ?
C9 C10 C13 C15 -128.9(8) . . . . ?
C10 C11 C12 C7 -1.6(10) . . . . ?
C10 C13 C14 O1 -177.7(7) . . . . ?
C10 C13 C15 N1 56.9(17) . . . . ?
C10 C13 C15 N1A 46(3) . . . . ?
C11 C10 C13 C14 -79.0(8) . . . . ?
C11 C10 C13 C15 57.0(10) . . . . ?
C12 C7 C8 C9 -0.7(8) . . . . ?
C13 C10 C11 C12 176.0(6) . . . . ?
C13 C15 N1A O3A 65(9) . . . . ?
C13 C15 N1A O2A -144(4) . . . . ?
C14 C13 C15 N1 -168.7(14) . . . . ?
C14 C13 C15 N1A -179(3) . . . . ?
C15 C13 C14 O1 45.5(12) . . . . ?

loop_
_twin_individual_id
_twin_individual_mass_fraction_refined
1 0.793(4)
2 0.207(4)
